data_2007193
loop_
_publ_author_name
'Todor Todorov'
'Rosica Petrova'
'Krasimir Kossev'
'Josef Mac\'i\<cek'
'Olyana Angelova'

_publ_section_title
;
 Magnesium Sulfate Tetraurea Monohydrate
;
_journal_issue 4
_journal_name_full 'Acta Crystallographica Section C'
_journal_page_first 456
_journal_page_last 458
_journal_paper_doi 10.1107/S0108270197012912
_journal_volume 54
_journal_year 1998
_chemical_formula_iupac '[Mg (S O4) (C H4 N2 O)4 (H2 O)]'
_chemical_formula_moiety 'Mg (O4 C4 N8 H16), (H2 O), (S O4)'
_chemical_formula_sum 'C4 H18 Mg N8 O9 S'
_chemical_formula_weight 378.61
_chemical_name_systematic 'Magnesium sulfate tetraurea monohydrate'
_space_group_IT_number 14
_symmetry_cell_setting monoclinic
_symmetry_space_group_name_Hall '-P 2yn'
_symmetry_space_group_name_H-M 'P 1 21/n 1'
_atom_type_scat_source 'SDP/PDP V3.0 (Enraf-Nonius, 1985)'
_audit_creation_method 'KAPPA (Macicek, 1992. Unpublished)'
_cell_angle_alpha 90
_cell_angle_beta 93.07(2)
_cell_angle_gamma 90
_cell_formula_units_Z 4
_cell_length_a 9.345(2)
_cell_length_b 14.683(4)
_cell_length_c 11.244(3)
_cell_measurement_reflns_used 22
_cell_measurement_temperature 292
_cell_measurement_theta_max 21.78
_cell_measurement_theta_min 20.32
_cell_volume 1540.6(7)
_computing_data_collection 'CAD4 software (Enraf-Nonius, 1988)'
_computing_data_reduction 'SDP/PDP (Enraf-Nonius, 1985)'
_computing_molecular_graphics 'ORTEPII (Johnson, 1976)'
_computing_publication_material 'KAPPA (Mac\'i\<cek, Unpublished)'
_computing_structure_refinement SDP/PDP
_computing_structure_solution 'MULTAN11/82 (Main et al., 1982)'
_diffrn_ambient_temperature 292
_diffrn_measurement_device_type 'Enraf-Nonius CAD-4 diffractometer'
_diffrn_measurement_method \w--2\q
_diffrn_radiation_type 'Mo K\a'
_diffrn_radiation_wavelength 0.71073
_diffrn_reflns_av_R_equivalents 0.015
_diffrn_reflns_limit_h_max 11
_diffrn_reflns_limit_h_min 0
_diffrn_reflns_limit_k_max 18
_diffrn_reflns_limit_k_min -18
_diffrn_reflns_limit_l_max 13
_diffrn_reflns_limit_l_min -13
_diffrn_reflns_number 6440
_diffrn_reflns_theta_max 26.0
_diffrn_standards_decay_% 1.7
_diffrn_standards_interval_count 500
_diffrn_standards_interval_time 120
_diffrn_standards_number 3
_exptl_absorpt_coefficient_mu 0.29
_exptl_absorpt_correction_type none
_exptl_crystal_colour colourless
_exptl_crystal_density_diffrn 1.632
_exptl_crystal_density_meas ?
_exptl_crystal_description elongated
_exptl_crystal_F_000 792
_exptl_crystal_size_max 0.33
_exptl_crystal_size_mid 0.29
_exptl_crystal_size_min 0.23
_refine_diff_density_max 0.337
_refine_diff_density_min -0.320
_refine_ls_goodness_of_fit_ref 0.966
_refine_ls_hydrogen_treatment constr
_refine_ls_matrix_type full
_refine_ls_number_constraints 48
_refine_ls_number_parameters 208
_refine_ls_number_reflns 2240
_refine_ls_number_restraints 0
_refine_ls_R_factor_gt 0.030
_refine_ls_shift/su_max 0.092
_refine_ls_structure_factor_coef F
_refine_ls_weighting_details 'w = 1/[\s^2^(F)+(0.040*F)^2^]'
_refine_ls_weighting_scheme calc
_refine_ls_wR_factor_ref 0.047
_reflns_number_gt 2240
_reflns_number_total 3025
_reflns_threshold_expression 'I > 3.0\s(I)'
_cod_data_source_file na1321.cif
_cod_data_source_block LRSA1226
_cod_depositor_comments
;
 Adding the _atom_site_type_symbol data item.

 Antanas Vaitkus,
 2017-01-30

The following automatic conversions were performed:

'_chemical_melting_point' value 'not measured' was changed to '?' -
the value is undefined or not given.

Automatic conversion script
Id: cif_fix_values 1715 2011-07-08 13:25:40Z adriana 

The following automatic conversions were performed:

'_exptl_crystal_density_meas' value 'not measured' was changed to '?'
- the value is perceived as not measured.

Automatic conversion script
Id: cif_fix_values 3008 2015-01-20 13:52:24Z robertas 
;
_cod_original_cell_volume 1540.6(6)
_cod_original_sg_symbol_H-M 'P 21/n'
_cod_database_code 2007193

loop_
_symmetry_equiv_pos_as_xyz
+x,+y,+z
1/2+x,1/2-y,1/2+z
-x,-y,-z
1/2-x,1/2+y,1/2-z

loop_
_atom_site_label
_atom_site_type_symbol
_atom_site_fract_x
_atom_site_fract_y
_atom_site_fract_z
_atom_site_U_iso_or_equiv
_atom_site_adp_type
_atom_site_calc_flag
_atom_site_calc_attached_atom
Mg Mg .62094(7) .32465(5) .33929(6) .0191(2) Uani ? ?
S S .30963(5) .43781(3) .29567(5) .01980(10) Uani ? ?
O11 O .2227(2) .43920(10) .18440(10) .0347(4) Uani ? ?
O12 O .4058(2) .35760(10) .29660(10) .0310(4) Uani ? ?
O13 O .2173(2) .43160(10) .3964(2) .0437(5) Uani ? ?
O14 O .3952(2) .52140(10) .3081(2) .0379(4) Uani ? ?
OW O .6493(2) .45570(10) .40930(10) .0349(4) Uani ? ?
O1 O .83660(10) .30450(10) .38180(10) .0251(4) Uani ? ?
O2 O .6729(2) .36740(10) .17120(10) .0311(4) Uani ? ?
O3 O .5661(2) .26690(10) .49790(10) .0340(4) Uani ? ?
O4 O .6069(2) .19700(10) .26130(10) .0288(4) Uani ? ?
C1 C .9098(2) .25990(10) .4578(2) .0231(5) Uani ? ?
C2 C .6841(2) .4367(2) .1067(2) .0293(5) Uani ? ?
C3 C .4835(2) .2625(2) .5823(2) .0243(5) Uani ? ?
C4 C .5120(2) .1378(2) .2445(2) .0292(5) Uani ? ?
N11 N .8520(2) .19250(10) .5215(2) .0302(5) Uani ? ?
N12 N 1.0508(2) .2740(2) .4752(2) .0406(5) Uani ? ?
N21 N .6192(2) .51460(10) .1284(2) .0473(6) Uani ? ?
N22 N .7657(3) .4342(2) .0136(2) .0534(6) Uani ? ?
N31 N .3671(2) .31480(10) .5860(2) .0330(5) Uani ? ?
N32 N .5088(2) .2038(2) .6707(2) .0416(5) Uani ? ?
N41 N .3730(2) .15660(10) .2616(2) .0441(6) Uani ? ?
N42 N .5441(2) .05420(10) .2081(2) .0520(7) Uani ? ?
HW1 H .5820 .4995 .3889 .0506 Uiso calc OW
HW2 H .6933 .4780 .4709 .0506 Uiso calc OW
H111 H .9099 .1596 .5786 .0506 Uiso calc N11
H112 H .7533 .1779 .5088 .0506 Uiso calc N11
H121 H 1.1047 .2395 .5333 .0506 Uiso calc N12
H122 H 1.0967 .3191 .4301 .0506 Uiso calc N12
H211 H .6303 .5655 .0776 .0506 Uiso calc N21
H212 H .5614 .5195 .1951 .0506 Uiso calc N21
H221 H .7743 .4865 -.0349 .0506 Uiso calc N22
H222 H .8154 .3798 -.0043 .0506 Uiso calc N22
H311 H .3074 .3097 .6514 .0506 Uiso calc N31
H312 H .3435 .3567 .5237 .0506 Uiso calc N31
H321 H .4463 .2009 .7345 .0506 Uiso calc N32
H322 H .5895 .1645 .6699 .0506 Uiso calc N32
H411 H .3026 .1105 .2478 .0506 Uiso calc N41
H412 H .3453 .2154 .2870 .0506 Uiso calc N41
H421 H .4705 .0101 .1953 .0506 Uiso calc N42
H422 H .6407 .0388 .1951 .0506 Uiso calc N42

loop_
_atom_site_aniso_label
_atom_site_aniso_U_11
_atom_site_aniso_U_22
_atom_site_aniso_U_33
_atom_site_aniso_U_12
_atom_site_aniso_U_13
_atom_site_aniso_U_23
Mg .0190(3) .0216(3) .0167(3) .0004(3) .0020(3) .0013(3)
S .0190(2) .0190(2) .0213(2) .0018(2) .0006(2) -.0002(2)
O11 .0410(8) .0336(8) .0278(8) .0010(7) -.0122(7) .0028(7)
O12 .0239(7) .0226(7) .0456(9) .0049(7) -.0059(7) -.0039(7)
O13 .0475(9) .0490(10) .0366(9) .0088(8) .0208(7) .0074(8)
O14 .0319(8) .0217(7) .0593(11) -.0024(7) -.0051(8) -.0045(8)
OW .0359(8) .0327(8) .0348(8) .0059(7) -.0113(7) -.0122(7)
O1 .0198(6) .0349(8) .0206(7) .0012(6) .0011(6) .0070(6)
O2 .0415(8) .0296(8) .0226(7) -.0018(7) .0058(6) .0070(7)
O3 .0286(7) .0490(9) .0253(7) .0051(8) .0100(6) .0109(7)
O4 .0295(7) .0236(7) .0335(8) -.0053(7) .0040(7) -.0034(7)
C1 .0233(9) .0267(10) .0193(9) .0006(9) .0017(8) -.0017(9)
C2 .0309(11) .0340(11) .0228(10) -.0047(10) -.0014(9) .0050(10)
C3 .0211(9) .0323(11) .0196(9) -.0030(9) .0017(8) .0002(9)
C4 .0295(10) .0243(10) .0339(11) -.0043(9) .0040(9) .0021(10)
N11 .0307(9) .0307(9) .0293(9) -.0010(8) .0035(8) .0079(8)
N12 .0227(9) .0505(12) .0473(11) -.0061(9) -.0087(9) .0177(10)
N21 .0612(13) .0318(11) .0504(12) .0067(11) .0172(10) .0167(10)
N22 .0721(14) .0528(13) .0381(11) .0127(12) .0275(10) .0211(10)
N31 .0266(9) .0389(10) .0341(10) .0062(9) .0074(8) .0094(9)
N32 .0339(9) .0612(13) .0310(10) .0169(10) .0150(8) .0214(10)
N41 .0319(10) .0270(10) .0740(15) -.0071(9) .0076(10) -.0030(11)
N42 .0337(11) .0275(10) .0955(18) -.0061(9) .0106(12) -.0139(12)

loop_
_atom_type_symbol
_atom_type_scat_dispersion_real
_atom_type_scat_dispersion_imag
S 0.110 0.124
Mg 0.042 0.036
O 0.008 0.006
N 0.004 0.003
C 0.002 0.002
H 0.000 0.000

loop_
_geom_angle_atom_site_label_1
_geom_angle_atom_site_label_2
_geom_angle_atom_site_label_3
_geom_angle_site_symmetry_1
_geom_angle_site_symmetry_3
_geom_angle
_geom_angle_publ_flag
O12 Mg OW 1 1 88.55(7) no
O12 Mg O1 1 1 174.90(7) no
O12 Mg O2 1 1 89.42(7) no
O12 Mg O3 1 1 90.74(7) no
O12 Mg O4 1 1 94.22(6) no
OW Mg O1 1 1 86.68(7) no
OW Mg O2 1 1 91.91(7) no
OW Mg O3 1 1 94.85(7) no
OW Mg O4 1 1 175.27(7) no
O1 Mg O2 1 1 88.92(7) no
O1 Mg O3 1 1 91.46(6) no
O1 Mg O4 1 1 90.42(6) no
O2 Mg O3 1 1 173.24(8) no
O2 Mg O4 1 1 84.30(7) no
O3 Mg O4 1 1 88.94(7) no
O11 S O12 1 1 109.20(10) no
O11 S O13 1 1 110.00(10) no
O11 S O14 1 1 110.30(10) no
O12 S O13 1 1 109.10(10) no
O12 S O14 1 1 109.73(9) no
O13 S O14 1 1 108.60(10) no
O1 C1 N11 1 1 121.7(2) no
O1 C1 N12 1 1 121.2(2) no
N11 C1 N12 1 1 117.0(2) no
O2 C2 N21 1 1 122.7(2) no
O2 C2 N22 1 1 120.1(2) no
N21 C2 N22 1 1 117.3(2) no
O3 C3 N31 1 1 121.9(2) no
O3 C3 N32 1 1 120.5(2) no
N31 C3 N32 1 1 117.6(2) no
O4 C4 N41 1 1 121.2(2) no
O4 C4 N42 1 1 121.1(2) no
N41 C4 N42 1 1 117.7(2) no
HW1 OW HW2 1 1 103.19 no
H111 N11 H112 1 1 120.00 no
H121 N12 H122 1 1 120.00 no
H211 N21 H212 1 1 120.00 no
H221 N22 H222 1 1 120.00 no
H311 N31 H312 1 1 120.00 no
H321 N32 H322 1 1 120.00 no
H411 N41 H412 1 1 120.00 no
H421 N42 H422 1 1 120.00 no

loop_
_geom_bond_atom_site_label_1
_geom_bond_atom_site_label_2
_geom_bond_site_symmetry_1
_geom_bond_site_symmetry_2
_geom_bond_distance
_geom_bond_publ_flag
Mg O12 . 1 2.098(2) yes
Mg OW . 1 2.091(2) yes
Mg O1 . 1 2.067(2) yes
Mg O2 . 1 2.073(2) yes
Mg O3 . 1 2.064(2) yes
Mg O4 . 1 2.071(2) yes
S O11 . 1 1.456(2) yes
S O12 . 1 1.482(2) yes
S O13 . 1 1.463(2) yes
S O14 . 1 1.468(2) yes
O1 C1 . 1 1.251(3) no
C1 N11 . 1 1.351(3) no
C1 N12 . 1 1.337(3) no
O2 C2 . 1 1.258(3) no
C2 N21 . 1 1.323(3) no
C2 N22 . 1 1.328(3) no
O3 C3 . 1 1.256(3) no
C3 N31 . 1 1.335(3) no
C3 N32 . 1 1.327(3) no
O4 C4 . 1 1.249(3) no
C4 N41 . 1 1.352(3) no
C4 N42 . 1 1.333(3) no
OW HW1 . 1 .92 no
OW HW2 . 1 .85 no
N11 H111 . 1 .950 no
N11 H112 . 1 .950 no
N12 H121 . 1 .950 no
N12 H122 . 1 .950 no
N21 H211 . 1 .950 no
N21 H212 . 1 .950 no
N22 H221 . 1 .950 no
N22 H222 . 1 .950 no
N31 H311 . 1 .950 no
N31 H312 . 1 .950 no
N32 H321 . 1 .950 no
N32 H322 . 1 .950 no
N41 H411 . 1 .950 no
N41 H412 . 1 .950 no
N42 H421 . 1 .950 no
N42 H422 . 1 .950 no

loop_
_geom_hbond_atom_site_label_D
_geom_hbond_atom_site_label_H
_geom_hbond_atom_site_label_A
_geom_hbond_site_symmetry_A
_geom_hbond_distance_DH
_geom_hbond_distance_HA
_geom_hbond_distance_DA
_geom_hbond_angle_DHA
_geom_hbond_publ_flag
OW HW1 O14 1_555 0.92 1.95 2.752(2) 145 yes
OW HW2 O13 3_666 0.85 2.13 2.960(2) 164 yes
N11 H111 O12 2_555 ? 2.47 3.194(3) 133 yes
N11 H111 O2 2_555 ? 2.65 3.473(2) 146 yes
N11 H112 O3 1_555 ? 2.18 2.886(2) 130 yes
N12 H121 O2 2_555 ? 2.27 3.195(3) 163 yes
N12 H122 O13 1_655 ? 2.05 2.951(3) 159 yes
N21 H211 N11 4_655 ? 2.18 3.128(3) 173 yes
N21 H212 O14 1_555 ? 2.06 2.988(3) 165 yes
N22 H221 O11 3_665 ? 2.00 2.907(3) 158 yes
N31 H311 O4 2_455 ? 2.30 3.215(3) 161 yes
N31 H312 O13 1_555 ? 2.11 3.021(3) 159 yes
N32 H321 O1 2_455 ? 1.99 2.941(3) 173 yes
N32 H322 O11 2_555 ? 1.97 2.897(3) 166 yes
N41 H411 O14 4_545 ? 2.32 3.259(3) 168 yes
N41 H412 O12 1_555 ? 2.16 2.990(3) 145 yes
N42 H421 O13 4_545 ? 2.30 3.207(3) 160 yes
N42 H422 OW 4_645 ? 2.64 3.528(3) 156 yes

loop_
_geom_torsion_atom_site_label_1
_geom_torsion_atom_site_label_2
_geom_torsion_atom_site_label_3
_geom_torsion_atom_site_label_4
_geom_torsion
_geom_torsion_publ_flag
Mg O1 C1 N11 15.4(3) no
Mg O2 C2 N21 -20.5(4) no
Mg O3 C3 N31 1.4(4) no
Mg O4 C4 N41 12.3(4) no
